data_2216720
loop_
_publ_author_name
'Cloete, Nicoline'
'Visser, Hendrik G.'

_publ_section_title
;
 (Acetylacetonato)aqua(2,2',2''-terpyridine)chromium(III)
 bis(perchlorate) dihydrate hexamethylphosphoramide solvate
;
_journal_coeditor_code PV2041
_journal_issue 12
_journal_name_full 'Acta Crystallographica Section E'
_journal_page_first m3069
_journal_page_last m3070
_journal_paper_doi 10.1107/S1600536807056176
_journal_volume 63
_journal_year 2007
_chemical_formula_iupac '[Cr (C5 H7 O2) (C15 H11 N3) (H2 O1)] (Cl O4)2, 2(H2 O), C6 H18 N3 O P'
_chemical_formula_moiety 'C20 H20 Cr N3 O3, C6 H18 N3 O P, 2(Cl O4), 2(H2 O)'
_chemical_formula_sum 'C26 H42 Cl2 Cr N6 O14 P'
_chemical_formula_weight 816.53
_chemical_name_systematic
;
(Acetylacetonato)aqua(2,2',2''-terpyridine)chromium(III) bis(perchlorate)
dihydrate hexamethylphosphoramide solvate
;
_space_group_IT_number 14
_symmetry_cell_setting monoclinic
_symmetry_space_group_name_Hall '-P 2yn'
_symmetry_space_group_name_H-M 'P 1 21/n 1'
_audit_creation_method 'WinGX routine CIF_UPDATE'
_cell_angle_alpha 90
_cell_angle_beta 95.5880(10)
_cell_angle_gamma 90
_cell_formula_units_Z 4
_cell_length_a 13.2524(4)
_cell_length_b 13.5607(4)
_cell_length_c 19.7271(6)
_cell_measurement_reflns_used 9416
_cell_measurement_temperature 101(2)
_cell_measurement_theta_max 28.27
_cell_measurement_theta_min 2.46
_cell_volume 3528.35(18)
_computing_cell_refinement 'Saint-Plus (Bruker, 2004)'
_computing_data_collection 'APEX2 (Bruker, 2005)'
_computing_data_reduction 'SAINT-Plus and XPREP (Bruker, 2004)'
_computing_molecular_graphics 'DIAMOND (Brandenburg & Putz, 2005)'
_computing_publication_material 'WinGX (Farrugia, 1999)'
_computing_structure_refinement 'SHELXL97 (Sheldrick, 1997)'
_computing_structure_solution 'SIR97 (Altomare <i>et al.</i>,  1999)'
_diffrn_ambient_temperature 101(2)
_diffrn_measured_fraction_theta_full 0.999
_diffrn_measured_fraction_theta_max 0.999
_diffrn_measurement_device_type 'Bruker X8 APEXII 4K Kappa CCD'
_diffrn_measurement_method '\w and \f'
_diffrn_radiation_type MoK\a
_diffrn_radiation_wavelength 0.71073
_diffrn_reflns_av_R_equivalents 0.0316
_diffrn_reflns_limit_h_max 17
_diffrn_reflns_limit_h_min -17
_diffrn_reflns_limit_k_max 18
_diffrn_reflns_limit_k_min -18
_diffrn_reflns_limit_l_max 26
_diffrn_reflns_limit_l_min -24
_diffrn_reflns_number 61605
_diffrn_reflns_theta_full 28.29
_diffrn_reflns_theta_max 28.29
_diffrn_reflns_theta_min 1.77
_exptl_absorpt_coefficient_mu 0.594
_exptl_absorpt_correction_T_max 0.899
_exptl_absorpt_correction_T_min 0.850
_exptl_absorpt_correction_type multi-scan
_exptl_absorpt_process_details
;
(SADABS; Bruker, 2004)
;
_exptl_crystal_colour red
_exptl_crystal_density_diffrn 1.537
_exptl_crystal_density_meas 1.54
_exptl_crystal_density_method 'not measured'
_exptl_crystal_description cuboid
_exptl_crystal_F_000 1700
_exptl_crystal_size_max 0.26
_exptl_crystal_size_mid 0.24
_exptl_crystal_size_min 0.19
_refine_diff_density_max 0.4
_refine_diff_density_min -0.422
_refine_ls_extinction_method none
_refine_ls_goodness_of_fit_ref 1.021
_refine_ls_hydrogen_treatment mixed
_refine_ls_matrix_type full
_refine_ls_number_parameters 477
_refine_ls_number_reflns 8750
_refine_ls_number_restraints 0
_refine_ls_restrained_S_all 1.021
_refine_ls_R_factor_gt 0.0299
_refine_ls_shift/su_max 0.001
_refine_ls_structure_factor_coef Fsqd
_refine_ls_weighting_details 'calc w=1/[\s^2^(Fo^2^)+(0.0529P)^2^+4.3676P] where P=(Fo^2^+2Fc^2^)/3'
_refine_ls_weighting_scheme calc
_refine_ls_wR_factor_ref 0.08
_reflns_number_gt 7534
_reflns_number_total 8750
_reflns_threshold_expression >2\s(I)
_cod_data_source_file pv2041.cif
_cod_data_source_block I
_cod_depositor_comments
;
The following automatic conversions were performed:
'_symmetry_cell_setting' value 'Monoclinic' changed to 'monoclinic'
according to '/home/saulius/struct/CIF-dictionaries/cif_core.dic'
dictionary named 'cif_core.dic' version 2.4.1 from 2010-06-29.

Automatic conversion script
Id: cif_fix_enum 1527 2010-12-29 10:47:43Z saulius 

The following automatic conversions were performed:

'_symmetry_cell_setting' value 'Monoclinic' changed to 'monoclinic'
according to /home/saulius/struct/CIF-dictionaries/cif_core.dic
dictionary named 'cif_core.dic' version 2.4.1 from 2010-06-29.

Automatic conversion script
Id: cif_fix_values 1715 2011-07-08 13:25:40Z adriana 
;
_cod_original_sg_symbol_H-M 'P 21/n'
_cod_database_code 2216720

loop_
_symmetry_equiv_pos_as_xyz
'x, y, z'
'-x+1/2, y+1/2, -z+1/2'
'-x, -y, -z'
'x-1/2, -y-1/2, z-1/2'

loop_
_atom_site_type_symbol
_atom_site_label
_atom_site_fract_x
_atom_site_fract_y
_atom_site_fract_z
_atom_site_U_iso_or_equiv
_atom_site_adp_type
_atom_site_calc_flag
_atom_site_refinement_flags
_atom_site_occupancy
Cr Cr1 0.126363(16) 0.768594(16) 0.120659(11) 0.01100(6) Uani d . 1
Cl Cl1 0.19255(3) 0.33434(3) 0.091107(18) 0.01726(8) Uani d . 1
Cl Cl2 0.69017(3) 0.49729(3) 0.254242(19) 0.02045(9) Uani d . 1
O O1 -0.02022(8) 0.76518(7) 0.11518(5) 0.0145(2) Uani d . 1
O O2 0.13586(8) 0.67037(8) 0.19157(5) 0.0160(2) Uani d . 1
N N2 0.12138(9) 0.87546(9) 0.05072(6) 0.0127(2) Uani d . 1
N N3 0.12156(9) 0.68837(9) 0.03127(6) 0.0137(2) Uani d . 1
N N1 0.12924(9) 0.89261(9) 0.18065(6) 0.0141(2) Uani d . 1
O O6 0.24232(9) 0.25598(9) 0.13100(6) 0.0260(3) Uani d . 1
P P1 0.43832(3) 0.77800(3) 0.995845(19) 0.01538(8) Uani d . 1
O O12 0.34383(8) 0.82187(9) 1.01873(6) 0.0222(2) Uani d . 1
N N4 0.42298(10) 0.75554(10) 0.91434(7) 0.0199(3) Uani d . 1
N N5 0.47021(10) 0.66964(10) 1.02906(7) 0.0203(3) Uani d . 1
O O13 0.39785(10) 0.80887(10) 0.23635(7) 0.0252(3) Uani d . 1
O O14 0.89534(10) 0.29744(12) 0.25721(7) 0.0289(3) Uani d . 1
N N6 0.53124(10) 0.85556(10) 1.01509(7) 0.0206(3) Uani d . 1
C C7 0.35895(13) 0.81940(15) 0.86919(9) 0.0281(4) Uani d . 1
H H7A 0.3191 0.8608 0.8957 0.042 Uiso calc R 1
H H7B 0.3148 0.7798 0.8388 0.042 Uiso calc R 1
H H7C 0.4007 0.8597 0.8433 0.042 Uiso calc R 1
C C8 0.39334(13) 0.59136(13) 1.02112(10) 0.0288(4) Uani d . 1
H H8A 0.3511 0.601 0.9793 0.043 Uiso calc R 1
H H8B 0.3524 0.5935 1.0587 0.043 Uiso calc R 1
H H8C 0.4262 0.5284 1.0202 0.043 Uiso calc R 1
C C9 0.53796(14) 0.66036(14) 1.09146(9) 0.0299(4) Uani d . 1
H H9A 0.5865 0.7131 1.0939 0.045 Uiso calc R 1
H H9B 0.5728 0.5983 1.0915 0.045 Uiso calc R 1
H H9C 0.4992 0.6635 1.1301 0.045 Uiso calc R 1
C C17 0.53491(16) 0.91838(14) 1.07527(9) 0.0324(4) Uani d . 1
H H17A 0.4708 0.9158 1.0941 0.049 Uiso calc R 1
H H17B 0.5489 0.9851 1.0628 0.049 Uiso calc R 1
H H17C 0.5874 0.8956 1.1086 0.049 Uiso calc R 1
C C6 0.48678(14) 0.68963(14) 0.87875(9) 0.0298(4) Uani d . 1
H H6A 0.5269 0.6497 0.9113 0.045 Uiso calc R 1
H H6B 0.5307 0.7278 0.853 0.045 Uiso calc R 1
H H6C 0.4448 0.6479 0.8485 0.045 Uiso calc R 1
C C10 0.62493(13) 0.85386(15) 0.98238(10) 0.0298(4) Uani d . 1
H H10A 0.6169 0.8114 0.9433 0.045 Uiso calc R 1
H H10B 0.679 0.8297 1.0139 0.045 Uiso calc R 1
H H10C 0.6407 0.9194 0.9683 0.045 Uiso calc R 1
O O3 0.27545(8) 0.76660(8) 0.12612(6) 0.0162(2) Uani d . 1
H H5A 0.3840(19) 0.8279(19) 0.2696(14) 0.047(8) Uiso d . 1
H H5B 0.465(2) 0.8070(18) 0.2371(12) 0.045(7) Uiso d . 1
H H4B 0.8704(19) 0.244(2) 0.2575(13) 0.045(7) Uiso d . 1
H H4A 0.852(2) 0.342(2) 0.2664(16) 0.078(10) Uiso d . 1
H H45 0.3038(17) 0.7814(16) 0.1576(12) 0.030(6) Uiso d . 1
H H46 0.3014(19) 0.7886(18) 0.0903(14) 0.050(7) Uiso d . 1
C C31 0.11945(11) 0.74333(11) -0.02662(7) 0.0144(3) Uani d . 1
O O4 0.11986(9) 0.29300(9) 0.04007(6) 0.0284(3) Uani d . 1
O O5 0.26586(9) 0.39128(9) 0.05905(6) 0.0263(3) Uani d . 1
C C25 0.12033(10) 0.85093(11) -0.01524(7) 0.0145(3) Uani d . 1
C C22 0.12551(11) 1.04583(11) 0.02463(8) 0.0182(3) Uani d . 1
H H22 0.128 1.1113 0.0387 0.022 Uiso calc R 1
C C34 0.11710(12) 0.54218(12) -0.03595(8) 0.0214(3) Uani d . 1
H H34 0.1158 0.4737 -0.0382 0.026 Uiso calc R 1
C C13 0.12692(13) 1.06842(12) 0.25091(9) 0.0252(4) Uani d . 1
H H13 0.1256 1.1276 0.2747 0.03 Uiso calc R 1
O O7 0.14090(9) 0.39758(9) 0.13592(6) 0.0250(3) Uani d . 1
C C15 0.12453(11) 0.97999(11) 0.14630(8) 0.0154(3) Uani d . 1
C C24 0.12035(11) 0.92365(12) -0.06455(8) 0.0177(3) Uani d . 1
H H24 0.1184 0.9073 -0.1104 0.021 Uiso calc R 1
C C14 0.12233(12) 1.06858(11) 0.18027(9) 0.0212(3) Uani d . 1
H H14 0.1178 1.1277 0.1563 0.025 Uiso calc R 1
C C12 0.13348(13) 0.98032(12) 0.28550(9) 0.0233(3) Uani d . 1
H H12 0.1375 0.9791 0.3328 0.028 Uiso calc R 1
C C2 0.06322(11) 0.62566(11) 0.21764(7) 0.0153(3) Uani d . 1
C C4 -0.07570(11) 0.70747(11) 0.14682(7) 0.0148(3) Uani d . 1
C C3 -0.03864(11) 0.63886(11) 0.19608(8) 0.0175(3) Uani d . 1
H H3 -0.0854 0.5995 0.2157 0.021 Uiso calc R 1
C C21 0.12382(10) 0.96977(11) 0.07163(8) 0.0146(3) Uani d . 1
C C5 -0.18745(12) 0.71765(12) 0.12873(8) 0.0213(3) Uani d . 1
H H5C -0.2025 0.7109 0.0804 0.032 Uiso calc R 1
H H5D -0.2093 0.7813 0.1428 0.032 Uiso calc R 1
H H5E -0.2223 0.6672 0.1514 0.032 Uiso calc R 1
C C32 0.11698(11) 0.69970(12) -0.08987(8) 0.0193(3) Uani d . 1
H H32 0.1161 0.7382 -0.1289 0.023 Uiso calc R 1
C C33 0.11581(12) 0.59778(13) -0.09459(8) 0.0228(3) Uani d . 1
H H33 0.1142 0.5671 -0.1369 0.027 Uiso calc R 1
O O8 0.67088(11) 0.59924(9) 0.26969(7) 0.0355(3) Uani d . 1
C C35 0.12030(11) 0.58980(11) 0.02628(8) 0.0173(3) Uani d . 1
H H35 0.1216 0.5523 0.0658 0.021 Uiso calc R 1
C C11 0.13407(11) 0.89343(12) 0.24870(8) 0.0183(3) Uani d . 1
H H11 0.138 0.8337 0.272 0.022 Uiso calc R 1
O O9 0.69011(12) 0.48494(11) 0.18257(7) 0.0400(3) Uani d . 1
O O11 0.61525(11) 0.43677(10) 0.28030(7) 0.0383(3) Uani d . 1
O O10 0.78831(11) 0.47091(11) 0.28708(9) 0.0482(4) Uani d . 1
C C23 0.12333(11) 1.02168(12) -0.04377(8) 0.0196(3) Uani d . 1
H H23 0.1239 1.0716 -0.0761 0.024 Uiso calc R 1
C C1 0.09592(13) 0.55771(12) 0.27532(8) 0.0232(3) Uani d . 1
H H1A 0.1417 0.5093 0.2604 0.035 Uiso calc R 1
H H1B 0.0376 0.5253 0.2903 0.035 Uiso calc R 1
H H1C 0.1294 0.5949 0.3123 0.035 Uiso calc R 1

loop_
_atom_site_aniso_label
_atom_site_aniso_U_11
_atom_site_aniso_U_22
_atom_site_aniso_U_33
_atom_site_aniso_U_12
_atom_site_aniso_U_13
_atom_site_aniso_U_23
Cr1 0.01239(11) 0.00971(11) 0.01106(11) 0.00019(8) 0.00199(8) 0.00174(8)
Cl1 0.01874(17) 0.01400(16) 0.01917(18) -0.00186(13) 0.00244(13) 0.00061(13)
Cl2 0.02155(18) 0.01963(18) 0.01980(18) -0.00030(14) 0.00005(14) 0.00105(14)
O1 0.0145(5) 0.0144(5) 0.0149(5) -0.0007(4) 0.0027(4) 0.0021(4)
O2 0.0179(5) 0.0144(5) 0.0159(5) 0.0002(4) 0.0023(4) 0.0037(4)
N2 0.0106(5) 0.0127(6) 0.0150(6) 0.0003(4) 0.0024(4) 0.0027(5)
N3 0.0126(6) 0.0140(6) 0.0147(6) 0.0000(4) 0.0017(4) 0.0011(5)
N1 0.0134(6) 0.0129(6) 0.0161(6) 0.0004(4) 0.0027(4) 0.0001(5)
O6 0.0289(6) 0.0195(6) 0.0300(6) 0.0038(5) 0.0047(5) 0.0084(5)
P1 0.01319(17) 0.01865(19) 0.01444(18) 0.00062(14) 0.00207(13) 0.00170(14)
O12 0.0190(5) 0.0292(6) 0.0191(6) 0.0052(5) 0.0065(4) 0.0047(5)
N4 0.0168(6) 0.0264(7) 0.0165(6) 0.0026(5) 0.0008(5) -0.0011(5)
N5 0.0177(6) 0.0196(7) 0.0229(7) -0.0013(5) -0.0013(5) 0.0035(5)
O13 0.0238(7) 0.0298(7) 0.0217(6) -0.0018(5) 0.0006(5) -0.0059(5)
O14 0.0271(7) 0.0302(7) 0.0295(7) -0.0027(6) 0.0024(5) -0.0020(6)
N6 0.0203(6) 0.0215(7) 0.0199(6) -0.0036(5) 0.0015(5) -0.0006(5)
C7 0.0242(8) 0.0402(10) 0.0193(8) 0.0053(7) -0.0006(6) 0.0048(7)
C8 0.0249(9) 0.0204(8) 0.0404(10) -0.0033(7) 0.0002(7) 0.0049(7)
C9 0.0309(9) 0.0274(9) 0.0294(9) 0.0016(7) -0.0074(7) 0.0079(7)
C17 0.0436(11) 0.0278(9) 0.0245(9) -0.0035(8) -0.0041(8) -0.0047(7)
C6 0.0297(9) 0.0349(10) 0.0249(9) 0.0043(8) 0.0036(7) -0.0109(8)
C10 0.0177(8) 0.0378(10) 0.0339(10) -0.0062(7) 0.0020(7) 0.0026(8)
O3 0.0148(5) 0.0207(6) 0.0132(5) 0.0002(4) 0.0017(4) 0.0014(4)
C31 0.0117(6) 0.0169(7) 0.0148(7) 0.0009(5) 0.0020(5) 0.0021(6)
O4 0.0258(6) 0.0299(7) 0.0285(6) -0.0049(5) -0.0022(5) -0.0083(5)
O5 0.0258(6) 0.0238(6) 0.0302(6) -0.0049(5) 0.0081(5) 0.0067(5)
C25 0.0098(6) 0.0187(7) 0.0153(7) 0.0010(5) 0.0023(5) 0.0034(6)
C22 0.0134(7) 0.0134(7) 0.0280(8) 0.0000(5) 0.0027(6) 0.0052(6)
C34 0.0225(8) 0.0169(7) 0.0246(8) 0.0004(6) 0.0015(6) -0.0055(6)
C13 0.0270(8) 0.0188(8) 0.0299(9) -0.0021(6) 0.0033(7) -0.0099(7)
O7 0.0334(7) 0.0190(6) 0.0234(6) 0.0038(5) 0.0071(5) -0.0017(5)
C15 0.0121(6) 0.0135(7) 0.0205(7) -0.0010(5) 0.0020(5) 0.0002(6)
C24 0.0125(7) 0.0246(8) 0.0162(7) 0.0019(6) 0.0026(5) 0.0062(6)
C14 0.0215(8) 0.0130(7) 0.0293(9) -0.0015(6) 0.0041(6) -0.0013(6)
C12 0.0251(8) 0.0254(8) 0.0193(8) -0.0003(7) 0.0023(6) -0.0055(6)
C2 0.0234(7) 0.0106(7) 0.0126(7) -0.0005(5) 0.0043(5) -0.0008(5)
C4 0.0174(7) 0.0143(7) 0.0132(7) -0.0018(5) 0.0037(5) -0.0031(5)
C3 0.0205(7) 0.0155(7) 0.0173(7) -0.0042(6) 0.0062(6) 0.0021(6)
C21 0.0106(6) 0.0127(7) 0.0207(7) -0.0004(5) 0.0029(5) 0.0026(6)
C5 0.0160(7) 0.0246(8) 0.0235(8) -0.0020(6) 0.0037(6) 0.0015(6)
C32 0.0176(7) 0.0258(8) 0.0145(7) 0.0000(6) 0.0014(5) 0.0002(6)
C33 0.0219(8) 0.0285(9) 0.0179(7) 0.0001(7) 0.0014(6) -0.0076(6)
O8 0.0512(8) 0.0200(6) 0.0347(7) 0.0055(6) 0.0011(6) 0.0000(5)
C35 0.0177(7) 0.0152(7) 0.0189(7) 0.0008(6) 0.0018(6) 0.0010(6)
C11 0.0192(7) 0.0190(7) 0.0168(7) 0.0001(6) 0.0022(6) -0.0007(6)
O9 0.0579(9) 0.0408(8) 0.0224(7) -0.0050(7) 0.0103(6) -0.0030(6)
O11 0.0415(8) 0.0369(8) 0.0384(8) -0.0133(6) 0.0126(6) 0.0047(6)
O10 0.0316(7) 0.0369(8) 0.0707(11) 0.0079(6) -0.0222(7) -0.0106(8)
C23 0.0146(7) 0.0200(8) 0.0245(8) 0.0001(6) 0.0034(6) 0.0121(6)
C1 0.0283(8) 0.0210(8) 0.0208(8) 0.0025(6) 0.0049(6) 0.0086(6)

loop_
_atom_type_symbol
_atom_type_description
_atom_type_scat_dispersion_real
_atom_type_scat_dispersion_imag
_atom_type_scat_source
C C 0.0033 0.0016 'International Tables Vol C Tables 4.2.6.8 and 6.1.1.4'
H H 0 0 'International Tables Vol C Tables 4.2.6.8 and 6.1.1.4'
N N 0.0061 0.0033 'International Tables Vol C Tables 4.2.6.8 and 6.1.1.4'
O O 0.0106 0.006 'International Tables Vol C Tables 4.2.6.8 and 6.1.1.4'
Cr Cr 0.3209 0.6236 'International Tables Vol C Tables 4.2.6.8 and 6.1.1.4'
Cl Cl 0.1484 0.1585 'International Tables Vol C Tables 4.2.6.8 and 6.1.1.4'
Ag Ag -0.8971 1.1015 'International Tables Vol C Tables 4.2.6.8 and 6.1.1.4'
P P 0.1023 0.0942 'International Tables Vol C Tables 4.2.6.8 and 6.1.1.4'

loop_
_geom_angle_atom_site_label_1
_geom_angle_atom_site_label_2
_geom_angle_atom_site_label_3
_geom_angle
_geom_angle_publ_flag
O2 Cr1 O1 91.05(4) y
O2 Cr1 O3 87.51(5) y
O1 Cr1 O3 177.84(5) ?
O2 Cr1 N2 176.74(5) ?
O1 Cr1 N2 90.76(4) ?
O3 Cr1 N2 90.76(5) ?
O2 Cr1 N1 98.71(5) ?
O1 Cr1 N1 90.80(5) ?
O3 Cr1 N1 91.00(5) ?
N2 Cr1 N1 78.55(5) y
O2 Cr1 N3 104.47(5) ?
O1 Cr1 N3 89.56(5) ?
O3 Cr1 N3 89.24(5) ?
N2 Cr1 N3 78.26(5) y
N1 Cr1 N3 156.81(5) ?
O5 Cl1 O4 109.71(8) ?
O5 Cl1 O6 110.08(7) ?
O4 Cl1 O6 109.53(8) ?
O5 Cl1 O7 109.29(7) ?
O4 Cl1 O7 109.49(7) ?
O6 Cl1 O7 108.72(7) ?
O11 Cl2 O9 110.99(9) ?
O11 Cl2 O10 109.01(10) ?
O9 Cl2 O10 109.30(10) ?
O11 Cl2 O8 109.39(9) ?
O9 Cl2 O8 109.83(9) ?
O10 Cl2 O8 108.27(8) ?
C4 O1 Cr1 127.56(9) ?
C2 O2 Cr1 128.13(9) ?
C25 N2 C21 122.11(13) ?
C25 N2 Cr1 119.10(10) ?
C21 N2 Cr1 118.71(10) ?
C35 N3 C31 119.02(13) ?
C35 N3 Cr1 125.91(10) ?
C31 N3 Cr1 115.07(10) ?
C11 N1 C15 119.14(13) ?
C11 N1 Cr1 125.54(10) ?
C15 N1 Cr1 115.32(10) ?
O12 P1 N4 110.15(7) ?
O12 P1 N6 107.93(7) ?
N4 P1 N6 111.59(7) ?
O12 P1 N5 115.13(7) ?
N4 P1 N5 103.19(7) ?
N6 P1 N5 108.85(7) ?
C7 N4 C6 113.68(13) ?
C7 N4 P1 120.14(11) ?
C6 N4 P1 124.59(11) ?
C9 N5 C8 113.07(14) ?
C9 N5 P1 121.76(12) ?
C8 N5 P1 116.98(11) ?
H5A O13 H5B 109(2) ?
H4B O14 H4A 110(3) ?
C10 N6 C17 114.10(14) ?
C10 N6 P1 122.88(12) ?
C17 N6 P1 121.96(12) ?
N4 C7 H7A 109.5 ?
N4 C7 H7B 109.5 ?
H7A C7 H7B 109.5 ?
N4 C7 H7C 109.5 ?
H7A C7 H7C 109.5 ?
H7B C7 H7C 109.5 ?
N5 C8 H8A 109.5 ?
N5 C8 H8B 109.5 ?
H8A C8 H8B 109.5 ?
N5 C8 H8C 109.5 ?
H8A C8 H8C 109.5 ?
H8B C8 H8C 109.5 ?
N5 C9 H9A 109.5 ?
N5 C9 H9B 109.5 ?
H9A C9 H9B 109.5 ?
N5 C9 H9C 109.5 ?
H9A C9 H9C 109.5 ?
H9B C9 H9C 109.5 ?
N6 C17 H17A 109.5 ?
N6 C17 H17B 109.5 ?
H17A C17 H17B 109.5 ?
N6 C17 H17C 109.5 ?
H17A C17 H17C 109.5 ?
H17B C17 H17C 109.5 ?
N4 C6 H6A 109.5 ?
N4 C6 H6B 109.5 ?
H6A C6 H6B 109.5 ?
N4 C6 H6C 109.5 ?
H6A C6 H6C 109.5 ?
H6B C6 H6C 109.5 ?
N6 C10 H10A 109.5 ?
N6 C10 H10B 109.5 ?
H10A C10 H10B 109.5 ?
N6 C10 H10C 109.5 ?
H10A C10 H10C 109.5 ?
H10B C10 H10C 109.5 ?
Cr1 O3 H45 118.6(17) ?
Cr1 O3 H46 115.2(16) ?
H45 O3 H46 113(2) ?
N3 C31 C32 121.40(14) ?
N3 C31 C25 114.47(13) ?
C32 C31 C25 124.13(14) ?
N2 C25 C24 120.25(14) ?
N2 C25 C31 113.06(12) ?
C24 C25 C31 126.68(14) ?
C23 C22 C21 118.31(14) ?
C23 C22 H22 120.8 ?
C21 C22 H22 120.8 ?
C33 C34 C35 119.05(15) ?
C33 C34 H34 120.5 ?
C35 C34 H34 120.5 ?
C12 C13 C14 119.61(15) ?
C12 C13 H13 120.2 ?
C14 C13 H13 120.2 ?
N1 C15 C14 121.21(14) ?
N1 C15 C21 114.15(13) ?
C14 C15 C21 124.63(14) ?
C25 C24 C23 118.39(14) ?
C25 C24 H24 120.8 ?
C23 C24 H24 120.8 ?
C15 C14 C13 119.07(15) ?
C15 C14 H14 120.5 ?
C13 C14 H14 120.5 ?
C13 C12 C11 118.86(15) ?
C13 C12 H12 120.6 ?
C11 C12 H12 120.6 ?
O2 C2 C3 124.09(13) ?
O2 C2 C1 114.96(13) ?
C3 C2 C1 120.94(14) ?
O1 C4 C3 124.53(13) ?
O1 C4 C5 115.50(13) ?
C3 C4 C5 119.97(13) ?
C2 C3 C4 124.34(14) ?
C2 C3 H3 117.8 ?
C4 C3 H3 117.8 ?
N2 C21 C22 120.24(14) ?
N2 C21 C15 113.14(12) ?
C22 C21 C15 126.62(14) ?
C4 C5 H5C 109.5 ?
C4 C5 H5D 109.5 ?
H5C C5 H5D 109.5 ?
C4 C5 H5E 109.5 ?
H5C C5 H5E 109.5 ?
H5D C5 H5E 109.5 ?
C31 C32 C33 119.22(15) ?
C31 C32 H32 120.4 ?
C33 C32 H32 120.4 ?
C34 C33 C32 119.33(15) ?
C34 C33 H33 120.3 ?
C32 C33 H33 120.3 ?
N3 C35 C34 121.97(14) ?
N3 C35 H35 119 ?
C34 C35 H35 119 ?
N1 C11 C12 122.09(15) ?
N1 C11 H11 119 ?
C12 C11 H11 119 ?
C22 C23 C24 120.68(14) ?
C22 C23 H23 119.7 ?
C24 C23 H23 119.7 ?
C2 C1 H1A 109.5 ?
C2 C1 H1B 109.5 ?
H1A C1 H1B 109.5 ?
C2 C1 H1C 109.5 ?
H1A C1 H1C 109.5 ?
H1B C1 H1C 109.5 ?

loop_
_geom_bond_atom_site_label_1
_geom_bond_atom_site_label_2
_geom_bond_distance
_geom_bond_publ_flag
Cr1 O2 1.9268(10) y
Cr1 O1 1.9356(10) y
Cr1 O3 1.9684(11) y
Cr1 N2 1.9976(12) y
Cr1 N1 2.0547(12) y
Cr1 N3 2.0676(12) y
Cl1 O5 1.4352(12) ?
Cl1 O4 1.4376(12) ?
Cl1 O6 1.4430(12) ?
Cl1 O7 1.4503(12) ?
Cl2 O11 1.4222(13) ?
Cl2 O9 1.4236(14) ?
Cl2 O10 1.4405(14) ?
Cl2 O8 1.4439(13) ?
O1 C4 1.2776(18) ?
O2 C2 1.2864(18) ?
N2 C25 1.3418(19) ?
N2 C21 1.3431(19) ?
N3 C35 1.3403(19) ?
N3 C31 1.3617(19) ?
N1 C11 1.3376(19) ?
N1 C15 1.3635(19) ?
P1 O12 1.4953(11) ?
P1 N4 1.6297(13) ?
P1 N6 1.6356(14) ?
P1 N5 1.6473(14) ?
N4 C7 1.455(2) ?
N4 C6 1.457(2) ?
N5 C9 1.457(2) ?
N5 C8 1.469(2) ?
O13 H5A 0.75(3) ?
O13 H5B 0.89(3) ?
O14 H4B 0.80(3) ?
O14 H4A 0.86(3) ?
N6 C10 1.454(2) ?
N6 C17 1.458(2) ?
C7 H7A 0.96 ?
C7 H7B 0.96 ?
C7 H7C 0.96 ?
C8 H8A 0.96 ?
C8 H8B 0.96 ?
C8 H8C 0.96 ?
C9 H9A 0.96 ?
C9 H9B 0.96 ?
C9 H9C 0.96 ?
C17 H17A 0.96 ?
C17 H17B 0.96 ?
C17 H17C 0.96 ?
C6 H6A 0.96 ?
C6 H6B 0.96 ?
C6 H6C 0.96 ?
C10 H10A 0.96 ?
C10 H10B 0.96 ?
C10 H10C 0.96 ?
O3 H45 0.72(2) ?
O3 H46 0.87(3) ?
C31 C32 1.379(2) ?
C31 C25 1.476(2) ?
C25 C24 1.385(2) ?
C22 C23 1.386(2) ?
C22 C21 1.389(2) ?
C22 H22 0.93 ?
C34 C33 1.380(2) ?
C34 C35 1.384(2) ?
C34 H34 0.93 ?
C13 C12 1.374(2) ?
C13 C14 1.389(2) ?
C13 H13 0.93 ?
C15 C14 1.377(2) ?
C15 C21 1.479(2) ?
C24 C23 1.391(2) ?
C24 H24 0.93 ?
C14 H14 0.93 ?
C12 C11 1.384(2) ?
C12 H12 0.93 ?
C2 C3 1.387(2) ?
C2 C1 1.495(2) ?
C4 C3 1.399(2) ?
C4 C5 1.496(2) ?
C3 H3 0.93 ?
C5 H5C 0.96 ?
C5 H5D 0.96 ?
C5 H5E 0.96 ?
C32 C33 1.385(2) ?
C32 H32 0.93 ?
C33 H33 0.93 ?
C35 H35 0.93 ?
C11 H11 0.93 ?
C23 H23 0.93 ?
C1 H1A 0.96 ?
C1 H1B 0.96 ?
C1 H1C 0.96 ?

loop_
_geom_hbond_atom_site_label_D
_geom_hbond_atom_site_label_H
_geom_hbond_atom_site_label_A
_geom_hbond_site_symmetry_A
_geom_hbond_distance_DH
_geom_hbond_distance_HA
_geom_hbond_distance_DA
_geom_hbond_angle_DHA
_geom_hbond_publ_flag
O14 H4A O10 . 0.86(3) 2.00(3) 2.838(2) 163(3) y
O14 H4B O8 2_645 0.80(3) 2.09(3) 2.861(2) 162(2) y
O3 H45 O13 . 0.72(2) 1.93(2) 2.6461(17) 171(2) y
C1 H1A O13 2_545 0.96 2.77 3.384(2) 122.5 ?
C6 H6A N5 . 0.96 2.52 3.007(2) 111.1 ?
C7 H7A O12 . 0.96 2.47 2.976(2) 112.5 ?
C9 H9A N6 . 0.96 2.54 3.043(2) 112.6 ?
C13 H13 O13 2 0.93 2.48 3.289(2) 144.9 ?
O14 H4A O10 . 0.86(3) 2.00(3) 2.838(2) 163(3) ?
O14 H4B O8 2_645 0.80(3) 2.09(3) 2.861(2) 162(2) ?
O3 H45 O13 . 0.72(2) 1.93(2) 2.6461(17) 171(2) ?
C1 H1A O13 2_545 0.96 2.77 3.384(2) 122.5 ?
C6 H6A N5 . 0.96 2.52 3.007(2) 111.1 ?
C7 H7A O12 . 0.96 2.47 2.976(2) 112.5 ?
C9 H9A N6 . 0.96 2.54 3.043(2) 112.6 ?
C13 H13 O13 2 0.93 2.48 3.289(2) 144.9 ?
C17 H17A O12 . 0.96 2.49 2.970(2) 111.1 ?
O13 H5A O7 2 0.75(3) 2.14(3) 2.8830(18) 172(3) y
O13 H5B O14 2_655 0.89(3) 1.84(3) 2.7356(19) 177(2) y
O3 H46 O12 1_554 0.87(3) 1.63(3) 2.4989(16) 175(3) y
C6 H6C O9 3_666 0.96 2.57 3.466(2) 155.4 ?
C11 H11 O6 2 0.93 2.59 3.322(2) 136.1 ?
C14 H14 O6 1_565 0.93 2.48 3.199(2) 134.1 ?
C22 H22 O4 1_565 0.93 2.47 3.367(2) 163.1 ?
C24 H24 O8 4_575 0.93 2.53 3.415(2) 159.1 ?
C32 H32 O14 3_665 0.93 2.57 3.289(2) 134.9 ?
C35 H35 O7 . 0.93 2.51 3.3811(19) 155.7 ?
C17 H17A O12 . 0.96 2.49 2.970(2) 111.1 ?
